data_4060269
_journal_name_full Organometallics
_journal_paper_doi 10.1021/om0343061
_journal_year 2004
_chemical_formula_sum 'C40 H30 O4 P2 W'
_chemical_formula_weight 820.43
_space_group_IT_number 14
_symmetry_cell_setting monoclinic
_symmetry_space_group_name_Hall '-P 2yn'
_symmetry_space_group_name_H-M 'P 1 21/n 1'
_atom_sites_solution_hydrogens geom
_atom_sites_solution_primary direct
_atom_sites_solution_secondary difmap
_cell_angle_alpha 90.00
_cell_angle_beta 101.5948(10)
_cell_angle_gamma 90.00
_cell_formula_units_Z 4
_cell_length_a 9.4288(4)
_cell_length_b 16.9288(7)
_cell_length_c 21.2946(9)
_cell_measurement_reflns_used 6572
_cell_measurement_temperature 295(2)
_cell_measurement_theta_max 23.03
_cell_measurement_theta_min 2.22
_cell_volume 3329.6(2)
_diffrn_ambient_temperature 295(2)
_diffrn_detector_area_resol_mean ?
_diffrn_measurement_device_type 'BRUKER SMART APEX CCD area detector'
_diffrn_measurement_method 'phi and omega scans'
_diffrn_radiation_monochromator graphite
_diffrn_radiation_source 'fine-focus sealed tube'
_diffrn_radiation_type MoK\a
_diffrn_radiation_wavelength 0.71073
_diffrn_reflns_av_R_equivalents 0.0439
_diffrn_reflns_av_sigmaI/netI 0.0387
_diffrn_reflns_limit_h_max 12
_diffrn_reflns_limit_h_min -12
_diffrn_reflns_limit_k_max 21
_diffrn_reflns_limit_k_min -21
_diffrn_reflns_limit_l_max 27
_diffrn_reflns_limit_l_min -27
_diffrn_reflns_number 33047
_diffrn_reflns_theta_max 27.50
_diffrn_reflns_theta_min 1.55
_diffrn_standards_decay_% 0
_diffrn_standards_interval_count ?
_diffrn_standards_interval_time ?
_diffrn_standards_number ?
_exptl_absorpt_coefficient_mu 3.607
_exptl_absorpt_correction_T_max 0.7863
_exptl_absorpt_correction_T_min 0.5791
_exptl_absorpt_correction_type multi-scan
_exptl_absorpt_process_details ?
_exptl_crystal_colour light-brown
_exptl_crystal_density_diffrn 1.637
_exptl_crystal_density_meas ?
_exptl_crystal_density_method 'not measured'
_exptl_crystal_description plate
_exptl_crystal_F_000 1624
_exptl_crystal_size_max 0.17
_exptl_crystal_size_mid 0.15
_exptl_crystal_size_min 0.07
_refine_ls_extinction_coef ?
_refine_ls_extinction_method none
_refine_ls_goodness_of_fit_ref 1.090
_refine_ls_hydrogen_treatment mixed
_refine_ls_matrix_type full
_refine_ls_number_parameters 424
_refine_ls_number_reflns 7644
_refine_ls_number_restraints 0
_refine_ls_restrained_S_all 1.090
_refine_ls_R_factor_all 0.0469
_refine_ls_R_factor_gt 0.0365
_refine_ls_shift/su_max 0.001
_refine_ls_shift/su_mean 0.000
_refine_ls_structure_factor_coef Fsqd
_refine_ls_weighting_details 'calc w=1/[\s^2^(Fo^2^)+(0.0452P)^2^+0.5971P] where P=(Fo^2^+2Fc^2^)/3'
_refine_ls_weighting_scheme calc
_refine_ls_wR_factor_gt 0.0809
_refine_ls_wR_factor_ref 0.0912
_reflns_number_gt 6471
_reflns_number_total 7644
_reflns_threshold_expression >2sigma(I)
_cod_depositor_comments
;
The following automatic conversions were performed:
'_symmetry_cell_setting' value 'Monoclinic' changed to 'monoclinic'
according to '/home/saulius/struct/CIF-dictionaries/cif_core.dic'
dictionary named 'cif_core.dic' version 2.4.1 from 2010-06-29.

Automatic conversion script
Id: cif_fix_enum 1527 2010-12-29 10:47:43Z saulius 

The following automatic conversions were performed:

'_exptl_crystal_density_meas' value 'not_measured' was changed to '?'
- the value is perceived as not measured.

Automatic conversion script
Id: cif_fix_values 3008 2015-01-20 13:52:24Z robertas 
;
_cod_original_sg_symbol_H-M P2(1)/n
_cod_database_code 4060269

loop_
_symmetry_equiv_pos_as_xyz
'x, y, z'
'-x+1/2, y+1/2, -z+1/2'
'-x, -y, -z'
'x-1/2, -y-1/2, z-1/2'

loop_
_atom_site_label
_atom_site_type_symbol
_atom_site_fract_x
_atom_site_fract_y
_atom_site_fract_z
_atom_site_U_iso_or_equiv
_atom_site_adp_type
_atom_site_occupancy
_atom_site_symmetry_multiplicity
_atom_site_calc_flag
_atom_site_refinement_flags
_atom_site_disorder_assembly
_atom_site_disorder_group
W W 0.772100(17) 0.726539(10) 0.196041(8) 0.03243(7) Uani 1 1 d . . .
P1 P 0.88584(12) 0.68560(6) 0.31225(5) 0.0328(2) Uani 1 1 d . . .
P2 P 0.97011(11) 0.68004(7) 0.13820(5) 0.0329(2) Uani 1 1 d . . .
O1 O 0.4833(4) 0.7665(2) 0.2402(2) 0.0682(11) Uani 1 1 d . . .
O2 O 0.6297(5) 0.8166(2) 0.0705(2) 0.0782(13) Uani 1 1 d . . .
O3 O 0.9157(3) 0.81663(17) 0.22863(14) 0.0407(7) Uani 1 1 d . . .
O4 O 0.7097(3) 0.61004(17) 0.18010(14) 0.0384(7) Uani 1 1 d . . .
C1 C 0.5877(5) 0.7491(3) 0.2249(2) 0.0426(11) Uani 1 1 d . . .
C2 C 0.6879(6) 0.7862(3) 0.1165(3) 0.0473(12) Uani 1 1 d . . .
C3 C 0.7974(5) 0.8399(3) 0.2493(2) 0.0416(10) Uani 1 1 d . . .
H3A H 0.7463 0.8847 0.2257 0.050 Uiso 1 1 calc R . .
C4 C 0.7956(5) 0.8388(3) 0.3186(2) 0.0394(10) Uani 1 1 d . . .
C5 C 0.7511(5) 0.9049(3) 0.3482(3) 0.0512(12) Uani 1 1 d . . .
H5A H 0.7301 0.9515 0.3251 0.061 Uiso 1 1 calc R . .
C6 C 0.7378(6) 0.9023(3) 0.4113(3) 0.0563(14) Uani 1 1 d . . .
H6A H 0.7048 0.9465 0.4300 0.068 Uiso 1 1 calc R . .
C7 C 0.7727(6) 0.8355(3) 0.4466(3) 0.0571(14) Uani 1 1 d . . .
H7A H 0.7623 0.8342 0.4891 0.068 Uiso 1 1 calc R . .
C8 C 0.8242(6) 0.7689(3) 0.4195(2) 0.0470(12) Uani 1 1 d . . .
H8A H 0.8520 0.7240 0.4441 0.056 Uiso 1 1 calc R . .
C9 C 0.8330(5) 0.7705(2) 0.3553(2) 0.0377(10) Uani 1 1 d . . .
C10 C 0.8205(5) 0.6001(2) 0.3503(2) 0.0359(9) Uani 1 1 d . . .
C11 C 0.8869(6) 0.5724(3) 0.4104(2) 0.0523(13) Uani 1 1 d . . .
H11A H 0.9724 0.5957 0.4319 0.063 Uiso 1 1 calc R . .
C12 C 0.8271(7) 0.5107(3) 0.4384(3) 0.0644(15) Uani 1 1 d . . .
H12A H 0.8726 0.4921 0.4785 0.077 Uiso 1 1 calc R . .
C13 C 0.7002(6) 0.4769(3) 0.4070(3) 0.0626(15) Uani 1 1 d . . .
H13A H 0.6590 0.4361 0.4265 0.075 Uiso 1 1 calc R . .
C14 C 0.6339(5) 0.5025(3) 0.3475(3) 0.0520(13) Uani 1 1 d . . .
H14A H 0.5489 0.4786 0.3262 0.062 Uiso 1 1 calc R . .
C15 C 0.6939(5) 0.5642(3) 0.3193(2) 0.0435(11) Uani 1 1 d . . .
H15A H 0.6486 0.5819 0.2789 0.052 Uiso 1 1 calc R . .
C16 C 1.0819(5) 0.6823(3) 0.3374(2) 0.0376(10) Uani 1 1 d . . .
C17 C 1.1568(5) 0.6113(3) 0.3385(2) 0.0498(12) Uani 1 1 d . . .
H17A H 1.1055 0.5643 0.3297 0.060 Uiso 1 1 calc R . .
C18 C 1.3052(6) 0.6096(4) 0.3524(3) 0.0622(15) Uani 1 1 d . . .
H18A H 1.3536 0.5616 0.3539 0.075 Uiso 1 1 calc R . .
C19 C 1.3823(6) 0.6784(4) 0.3643(3) 0.0623(15) Uani 1 1 d . . .
H19A H 1.4830 0.6773 0.3729 0.075 Uiso 1 1 calc R . .
C20 C 1.3106(6) 0.7487(4) 0.3634(3) 0.0620(15) Uani 1 1 d . . .
H20A H 1.3630 0.7954 0.3719 0.074 Uiso 1 1 calc R . .
C21 C 1.1617(6) 0.7512(3) 0.3499(3) 0.0508(12) Uani 1 1 d . . .
H21A H 1.1143 0.7994 0.3493 0.061 Uiso 1 1 calc R . .
C22 C 0.6533(5) 0.6450(3) 0.1232(2) 0.0381(10) Uani 1 1 d . . .
H22A H 0.5478 0.6512 0.1140 0.046 Uiso 1 1 calc R . .
C23 C 0.7174(5) 0.6230(3) 0.0668(2) 0.0372(10) Uani 1 1 d . . .
C24 C 0.6292(5) 0.5905(3) 0.0121(2) 0.0466(11) Uani 1 1 d . . .
H24A H 0.5299 0.5867 0.0098 0.056 Uiso 1 1 calc R . .
C25 C 0.6872(6) 0.5644(3) -0.0379(2) 0.0522(13) Uani 1 1 d . . .
H25A H 0.6272 0.5435 -0.0741 0.063 Uiso 1 1 calc R . .
C26 C 0.8328(6) 0.5689(3) -0.0348(2) 0.0495(12) Uani 1 1 d . . .
H26A H 0.8720 0.5499 -0.0686 0.059 Uiso 1 1 calc R . .
C27 C 0.9226(5) 0.6016(3) 0.0183(2) 0.0417(10) Uani 1 1 d . . .
H27A H 1.0220 0.6041 0.0203 0.050 Uiso 1 1 calc R . .
C28 C 0.8647(5) 0.6307(3) 0.0682(2) 0.0364(9) Uani 1 1 d . . .
C29 C 1.0634(5) 0.7616(3) 0.1089(2) 0.0368(10) Uani 1 1 d . . .
C30 C 1.0317(6) 0.7889(3) 0.0462(2) 0.0518(13) Uani 1 1 d . . .
H30A H 0.9629 0.7626 0.0159 0.062 Uiso 1 1 calc R . .
C31 C 1.1010(7) 0.8545(3) 0.0279(3) 0.0706(17) Uani 1 1 d . . .
H31A H 1.0788 0.8719 -0.0144 0.085 Uiso 1 1 calc R . .
C32 C 1.2016(7) 0.8937(4) 0.0717(3) 0.0714(18) Uani 1 1 d . . .
H32A H 1.2485 0.9378 0.0596 0.086 Uiso 1 1 calc R . .
C33 C 1.2329(7) 0.8676(3) 0.1339(3) 0.0668(16) Uani 1 1 d . . .
H33A H 1.3018 0.8943 0.1638 0.080 Uiso 1 1 calc R . .
C34 C 1.1649(6) 0.8029(3) 0.1529(2) 0.0489(12) Uani 1 1 d . . .
H34A H 1.1869 0.7867 0.1955 0.059 Uiso 1 1 calc R . .
C35 C 1.1082(5) 0.6051(3) 0.1673(2) 0.0360(9) Uani 1 1 d . . .
C36 C 1.2538(5) 0.6119(3) 0.1662(2) 0.0430(11) Uani 1 1 d . . .
H36A H 1.2895 0.6582 0.1517 0.052 Uiso 1 1 calc R . .
C37 C 1.3466(5) 0.5490(3) 0.1869(2) 0.0497(12) Uani 1 1 d . . .
H37A H 1.4447 0.5538 0.1868 0.060 Uiso 1 1 calc R . .
C38 C 1.2948(6) 0.4800(3) 0.2076(2) 0.0552(14) Uani 1 1 d . . .
H38A H 1.3575 0.4381 0.2210 0.066 Uiso 1 1 calc R . .
C39 C 1.1500(6) 0.4730(3) 0.2082(2) 0.0522(13) Uani 1 1 d . . .
H39A H 1.1142 0.4260 0.2213 0.063 Uiso 1 1 calc R . .
C40 C 1.0580(5) 0.5351(3) 0.1895(2) 0.0435(11) Uani 1 1 d . . .
H40A H 0.9608 0.5305 0.1916 0.052 Uiso 1 1 calc R . .

loop_
_atom_site_aniso_label
_atom_site_aniso_U_11
_atom_site_aniso_U_22
_atom_site_aniso_U_33
_atom_site_aniso_U_23
_atom_site_aniso_U_13
_atom_site_aniso_U_12
W 0.03026(10) 0.03224(10) 0.03517(11) 0.00043(7) 0.00749(7) 0.00107(7)
P1 0.0332(6) 0.0294(5) 0.0355(6) -0.0022(4) 0.0061(5) 0.0031(5)
P2 0.0298(5) 0.0370(6) 0.0325(5) -0.0030(5) 0.0073(4) -0.0043(5)
O1 0.041(2) 0.085(3) 0.082(3) -0.008(2) 0.019(2) 0.0088(19)
O2 0.094(3) 0.059(3) 0.067(3) 0.022(2) -0.018(2) 0.000(2)
O3 0.0432(17) 0.0342(16) 0.0475(18) -0.0038(14) 0.0161(15) -0.0056(14)
O4 0.0448(17) 0.0354(16) 0.0360(16) -0.0004(13) 0.0108(14) -0.0044(14)
C1 0.036(2) 0.044(2) 0.048(3) -0.002(2) 0.008(2) 0.000(2)
C2 0.053(3) 0.038(3) 0.047(3) 0.005(2) 0.003(2) 0.000(2)
C3 0.043(3) 0.031(2) 0.052(3) 0.0037(19) 0.011(2) 0.0051(19)
C4 0.031(2) 0.036(2) 0.051(3) -0.006(2) 0.009(2) 0.0023(18)
C5 0.047(3) 0.040(3) 0.065(3) -0.012(2) 0.007(3) 0.008(2)
C6 0.056(3) 0.045(3) 0.069(4) -0.025(3) 0.015(3) 0.004(2)
C7 0.060(3) 0.065(4) 0.050(3) -0.022(3) 0.020(3) -0.003(3)
C8 0.051(3) 0.047(3) 0.043(3) -0.008(2) 0.009(2) 0.000(2)
C9 0.036(2) 0.033(2) 0.046(3) -0.0064(19) 0.011(2) 0.0037(18)
C10 0.042(2) 0.029(2) 0.038(2) -0.0012(18) 0.011(2) 0.0037(18)
C11 0.052(3) 0.049(3) 0.053(3) 0.011(2) 0.004(2) 0.004(2)
C12 0.075(4) 0.054(3) 0.063(4) 0.025(3) 0.011(3) 0.007(3)
C13 0.066(4) 0.044(3) 0.087(4) 0.018(3) 0.036(3) 0.004(3)
C14 0.047(3) 0.040(3) 0.075(4) -0.004(3) 0.025(3) -0.005(2)
C15 0.046(3) 0.040(3) 0.046(3) 0.000(2) 0.013(2) 0.001(2)
C16 0.037(2) 0.043(2) 0.031(2) -0.0049(19) 0.0035(18) 0.002(2)
C17 0.042(3) 0.052(3) 0.053(3) -0.010(2) 0.004(2) 0.006(2)
C18 0.044(3) 0.075(4) 0.067(4) -0.008(3) 0.008(3) 0.019(3)
C19 0.036(3) 0.094(5) 0.055(3) -0.008(3) 0.005(2) 0.005(3)
C20 0.045(3) 0.070(4) 0.068(4) -0.012(3) 0.004(3) -0.015(3)
C21 0.044(3) 0.047(3) 0.061(3) -0.003(2) 0.010(3) -0.002(2)
C22 0.030(2) 0.045(2) 0.039(2) -0.006(2) 0.0064(18) -0.0023(19)
C23 0.039(2) 0.034(2) 0.036(2) 0.0015(18) 0.0024(19) -0.0015(19)
C24 0.041(3) 0.049(3) 0.045(3) -0.004(2) -0.001(2) -0.002(2)
C25 0.063(3) 0.049(3) 0.038(3) -0.007(2) -0.006(2) -0.003(3)
C26 0.066(3) 0.047(3) 0.035(3) -0.005(2) 0.012(2) 0.002(3)
C27 0.044(3) 0.041(2) 0.042(3) -0.006(2) 0.012(2) -0.002(2)
C28 0.037(2) 0.039(2) 0.032(2) -0.0034(18) 0.0038(18) -0.0032(19)
C29 0.034(2) 0.037(2) 0.039(2) -0.0042(19) 0.0095(19) -0.0037(18)
C30 0.069(4) 0.046(3) 0.040(3) -0.002(2) 0.009(2) -0.009(2)
C31 0.103(5) 0.060(4) 0.051(3) 0.009(3) 0.021(3) -0.021(4)
C32 0.099(5) 0.059(4) 0.062(4) 0.003(3) 0.029(4) -0.033(3)
C33 0.081(4) 0.059(3) 0.060(4) -0.013(3) 0.013(3) -0.035(3)
C34 0.057(3) 0.052(3) 0.038(3) -0.002(2) 0.011(2) -0.012(2)
C35 0.038(2) 0.038(2) 0.032(2) -0.0039(18) 0.0065(18) -0.0028(19)
C36 0.033(2) 0.049(3) 0.048(3) -0.002(2) 0.010(2) -0.004(2)
C37 0.038(3) 0.063(3) 0.048(3) -0.005(2) 0.006(2) 0.006(2)
C38 0.059(3) 0.058(3) 0.042(3) -0.007(2) -0.005(2) 0.015(3)
C39 0.065(3) 0.043(3) 0.044(3) 0.000(2) 0.002(2) -0.004(3)
C40 0.038(2) 0.047(3) 0.045(3) 0.002(2) 0.007(2) -0.004(2)
